data_1528184
loop_
_publ_author_name
'Webster, M.'
'Keats, S.'

_publ_section_title
;
 Redetermination of the crystal structure of (N H4)2 (Sb Cl5)
;
_journal_name_full
;
Journal of the Chemical Society A: Inorganic, Physical, Theoretical (1966-1971)
;
_journal_page_first 298
_journal_page_last 299
_journal_volume 1971
_journal_year 1971
_chemical_formula_sum 'Cl5 H8 N2 Sb'
_chemical_name_systematic '(N H4)2 (Sb Cl5)'
_space_group_IT_number 12
_symmetry_space_group_name_Hall '-C 2y'
_symmetry_space_group_name_H-M 'C 1 2/m 1'
_cell_angle_alpha 90
_cell_angle_beta 113.5
_cell_angle_gamma 90
_cell_formula_units_Z 4
_cell_length_a 11.85
_cell_length_b 7.67
_cell_length_c 11.87
_cell_volume 989.378
_citation_journal_id_ASTM JCSIAP
_cod_data_source_file Webster_JCSIAP_1971_1861.cif
_cod_data_source_block H8Cl5N2Sb1
_cod_original_formula_sum 'H8 Cl5 N2 Sb1'
_cod_database_code 1528184

loop_
_symmetry_equiv_pos_as_xyz
x,y,z
-x,y,-z
-x,-y,-z
x,-y,z
x+1/2,y+1/2,z
-x+1/2,y+1/2,-z
-x+1/2,-y+1/2,-z
x+1/2,-y+1/2,z

loop_
_atom_site_label
_atom_site_type_symbol
_atom_site_fract_x
_atom_site_fract_y
_atom_site_fract_z
_atom_site_occupancy
_atom_site_U_iso_or_equiv
_atom_site_attached_hydrogens
Cl1 Cl-1 0.169 0.2557 0.1186 1 0.0 0
N1 N-3 0.2968 0.5 0.3811 1 0.0 4
Sb1 Sb+3 0.086 0 0.2208 1 0.0 0
Cl3 Cl-1 0.2897 0 0.3698 1 0.0 0
Cl2 Cl-1 0.0397 0.2315 0.3544 1 0.0 0
N2 N-3 0.3988 0 0.1221 1 0.0 4
